data_7056289
loop_
_publ_author_name
'Konarev, Dmitri V.'
'Faraonov, Maxim A.'
'Kuz`min, Alexey V.'
'Khasanov, Salavat S.'
'Nakano, Yoshiaki'
'Norko, Semen I.'
'Otsuka, Akihiro'
'Yamochi, Hideki'
'Saito, Gunzi'
'Lyubovskaya, Rimma N.'
'Batov, Mikhail S.'

_publ_section_title
;
 Crystalline salts of metal phthalocyanine radical anions
 [M{Pc(&#x2022;3-)}](&#x2022;-) (M = Cu(II), Pb(II), V(IV)O, Sn(IV)Cl2)
 with cryptand(Na+) cations: structure, optical and magnetic properties
;
_journal_name_full 'New J. Chem.'
_journal_paper_doi 10.1039/C7NJ00530J
_journal_year 2017
_chemical_compound_source no
_chemical_formula_moiety 'C32 H16 Cl2 N8 Sn, C6 H4 Cl2, C16 H32 N2 Na O5'
_chemical_formula_sum 'C54 H52 Cl4 N10 Na O5 Sn'
_chemical_formula_weight 1204.53
_chemical_melting_point ?
_chemical_name_common no
_chemical_name_systematic
'Salt of tin(IV) dichloride phthalocyanine with cryptand[2,2,1](Na+) cations, dichlorobenzene solvate'
_chemical_properties_physical ', Air-sensitive'
_space_group_crystal_system monoclinic
_space_group_IT_number 4
_space_group_name_Hall 'P 2yb'
_space_group_name_H-M_alt 'P 1 21 1'
_symmetry_space_group_name_Hall 'P 2yb'
_symmetry_space_group_name_H-M 'P 1 21 1'
_atom_sites_solution_hydrogens geom
_audit_creation_date 2017-05-05
_audit_creation_method
;
Olex2 1.2-alpha
(compiled 2017.03.28 svn.r3405 for OlexSys, GUI svn.r5335)
;
_audit_update_record
;
2017-05-08 deposited with the CCDC.
2017-06-06 downloaded from the CCDC.
;
_cell_angle_alpha 90
_cell_angle_beta 94.6162(16)
_cell_angle_gamma 90
_cell_formula_units_Z 2
_cell_length_a 9.97961(16)
_cell_length_b 25.3617(6)
_cell_length_c 10.5814(2)
_cell_measurement_reflns_used 19971
_cell_measurement_temperature 150
_cell_measurement_theta_max 28.1650
_cell_measurement_theta_min 2.0730
_cell_volume 2669.46(9)
_computing_cell_refinement 'CrysAlisPro 1.171.38.43 (Rigaku OD, 2015)'
_computing_data_collection 'CrysAlisPro 1.171.38.43 (Rigaku OD, 2015)'
_computing_data_reduction 'CrysAlisPro 1.171.38.43 (Rigaku OD, 2015)'
_computing_molecular_graphics 'Olex2 (Dolomanov et al., 2009)'
_computing_publication_material 'Olex2 (Dolomanov et al., 2009)'
_computing_structure_refinement 'ShelXL (Sheldrick, 2015)'
_computing_structure_solution 'ShelXS (Sheldrick, 2008)'
_diffrn_ambient_temperature 150.0
_diffrn_detector_area_resol_mean 5.2283
_diffrn_detector_type AtlasS2
_diffrn_measured_fraction_theta_full 0.994
_diffrn_measured_fraction_theta_max 0.995
_diffrn_measurement_details
;
List of Runs (angles in degrees, time in seconds):

  # Type    Start    End  Width  t~exp~   \w     \q     \k     \f   Frames
#--------------------------------------------------------------------------
  1  \w     36.00  73.00   1.00   50.00    --  -14.78 178.00-120.00   37
  2  \w   -100.00 -59.00   1.00   50.00    --  -14.78-178.00 -60.00   41
  3  \w    -56.00  51.00   1.00   50.00    --   16.81 -37.00-150.00  107
  4  \w    -62.00  44.00   1.00   50.00    --   16.81 -37.00 120.00  106
  5  \w     -6.00  55.00   1.00   50.00    --   16.81 -77.00 -30.00   61
  6  \w    -84.00 -29.00   1.00   50.00    --  -14.78 140.00  25.00   55
  7  \w    -56.00  30.00   1.00   50.00    --   16.81  19.00-120.00   86
  8  \w     75.00 101.00   1.00   50.00    --   16.81  19.00-120.00   26
  9  \w    -15.00 100.00   1.00   50.00    --   16.81  37.00 -90.00  115
 10  \w    -18.00  25.00   1.00   50.00    --   16.81  57.00  30.00   43
;
_diffrn_measurement_device 'four-circle diffractometer'
_diffrn_measurement_device_type 'Xcalibur, AtlasS2, Gemini'
_diffrn_measurement_method '\w scans'
_diffrn_radiation_type MoK\a
_diffrn_radiation_wavelength 0.71073
_diffrn_reflns_av_R_equivalents 0.0281
_diffrn_reflns_av_unetI/netI 0.0266
_diffrn_reflns_Laue_measured_fraction_full 0.994
_diffrn_reflns_Laue_measured_fraction_max 0.995
_diffrn_reflns_limit_h_max 12
_diffrn_reflns_limit_h_min -12
_diffrn_reflns_limit_k_max 31
_diffrn_reflns_limit_k_min -31
_diffrn_reflns_limit_l_max 13
_diffrn_reflns_limit_l_min -13
_diffrn_reflns_number 38755
_diffrn_reflns_point_group_measured_fraction_full 0.995
_diffrn_reflns_point_group_measured_fraction_max 0.996
_diffrn_reflns_theta_full 25.242
_diffrn_reflns_theta_max 26.371
_diffrn_reflns_theta_min 1.606
_exptl_absorpt_coefficient_mu 0.745
_exptl_absorpt_correction_T_max 0.927
_exptl_absorpt_correction_T_min 0.875
_exptl_absorpt_correction_type analytical
_exptl_absorpt_process_details
;
CrysAlisPro 1.171.38.43 (Rigaku Oxford Diffraction, 2015)
Analytical numeric absorption correction using a multifaceted crystal
model based on expressions derived by R.C. Clark & J.S. Reid.
(Clark, R. C. & Reid, J. S. (1995). Acta Cryst. A51, 887-897)
Empirical absorption correction using spherical harmonics,
implemented in SCALE3 ABSPACK scaling algorithm.
;
_exptl_crystal_colour 'metallic dark black'
_exptl_crystal_colour_lustre metallic
_exptl_crystal_colour_modifier dark
_exptl_crystal_colour_primary black
_exptl_crystal_density_diffrn 1.499
_exptl_crystal_description block
_exptl_crystal_F_000 1230
_exptl_crystal_preparation ', Magnetic properties'
_exptl_crystal_recrystallization_method 'Re-crystallisation from solvent: o-dichlorobenzene/hexane'
_exptl_crystal_size_max 0.3
_exptl_crystal_size_mid 0.18
_exptl_crystal_size_min 0.12
_refine_diff_density_max 2.067
_refine_diff_density_min -1.018
_refine_diff_density_rms 0.154
_refine_ls_abs_structure_details
;
 Refined as an inversion twin.
;
_refine_ls_abs_structure_Flack 0.47(11)
_refine_ls_extinction_method none
_refine_ls_goodness_of_fit_ref 1.072
_refine_ls_hydrogen_treatment constr
_refine_ls_matrix_type full
_refine_ls_number_parameters 575
_refine_ls_number_reflns 10865
_refine_ls_number_restraints 654
_refine_ls_restrained_S_all 1.083
_refine_ls_R_factor_all 0.0929
_refine_ls_R_factor_gt 0.0806
_refine_ls_shift/su_max 0.000
_refine_ls_shift/su_mean 0.000
_refine_ls_structure_factor_coef Fsqd
_refine_ls_weighting_details 'w=1/[\s^2^(Fo^2^)+(0.1483P)^2^+8.7760P] where P=(Fo^2^+2Fc^2^)/3'
_refine_ls_weighting_scheme calc
_refine_ls_wR_factor_gt 0.2292
_refine_ls_wR_factor_ref 0.2445
_reflns_Friedel_coverage 0.954
_reflns_Friedel_fraction_full 0.996
_reflns_Friedel_fraction_max 0.996
_reflns_number_gt 9067
_reflns_number_total 10865
_reflns_threshold_expression 'I > 2\s(I)'
_cod_data_source_file c7nj00530j2.cif
_cod_data_source_block Sncl2PcCrypt221Na
_cod_depositor_comments
;
The following automatic conversions were performed:

'_chemical_melting_point' value 'not measured' was changed to '?' -
the value is undefined or not given.

Automatic conversion script
Id: cif_fix_values 4973 2017-02-22 13:04:09Z antanas 
;
_cod_database_code 7056289
_shelx_shelxl_version_number 2016/6
_shelx_space_group_comment
;
The symmetry employed for this shelxl refinement is uniquely defined
by the following loop, which should always be used as a source of
symmetry information in preference to the above space-group names.
They are only intended as comments.
;
_olex2_refinement_description
;
1. Twinned data refinement
 Scales: 0.53(11)
 0.47(11)
2. Fixed Uiso
 At 1.2 times of:
  All C(H) groups, All C(H,H) groups
3. Restrained planarity
 C1S, Cl, C2S, C3S, Cl2A, C6S, C4S, C5S
 with sigma of 0.001
4. Uiso/Uaniso restraints and constraints
All non-hydrogen atoms have similar U: within 1.7A with sigma of 0.004 and
sigma for terminal atoms of 0.008
Uanis(C1S) \\sim Ueq, Uanis(C2S) \\sim Ueq, Uanis(C6S) \\sim Ueq, Uanis(C3S)
\\sim Ueq, Uanis(C5S) \\sim Ueq, Uanis(C4S) \\sim Ueq: with sigma of 0.01 and
sigma for terminal atoms of 0.02
Uanis(O201) \\sim Ueq, Uanis(O202) \\sim Ueq, Uanis(O204) \\sim Ueq,
Uanis(O205) \\sim Ueq, Uanis(O203) \\sim Ueq, Uanis(N201) \\sim Ueq,
Uanis(N202) \\sim Ueq, Uanis(C203) \\sim Ueq, Uanis(C202) \\sim Ueq,
Uanis(C207) \\sim Ueq, Uanis(C206) \\sim Ueq, Uanis(C212) \\sim Ueq,
Uanis(C213) \\sim Ueq, Uanis(C214) \\sim Ueq, Uanis(C215) \\sim Ueq,
Uanis(C209) \\sim Ueq, Uanis(C208) \\sim Ueq, Uanis(C205) \\sim Ueq,
Uanis(C211) \\sim Ueq, Uanis(C201) \\sim Ueq, Uanis(C210) \\sim Ueq,
Uanis(C216) \\sim Ueq, Uanis(C204) \\sim Ueq: with sigma of 0.01 and sigma for
terminal atoms of 0.02
5.a Free rotating group:
 Na21(O203,O202,O204,O205,O201,N202,N201,C210,C209,C208,C207,C206,C205,C211,
 C212,C213,C214,C215,C216,C204,C203,C202,C201)
5.b Secondary CH2 refined with riding coordinates:
 C210(H21A,H21B), C209(H20A,H20B), C208(H20C,H20D), C207(H20E,H20F), C206(H20G,
 H20H), C205(H20I,H20J), C211(H21C,H21D), C212(H21E,H21F), C213(H21G,H21H),
 C214(H21I,H21J), C215(H21K,H21L), C216(H21M,H21N), C204(H20K,H20L), C203(H20M,
 H20N), C202(H20O,H20P), C201(H20Q,H20R)
5.c Aromatic/amide H refined with riding coordinates:
 C124(H124), C123(H123), C122(H122), C121(H121), C117(H117), C118(H118),
 C119(H119), C120(H120), C128(H128), C125(H125), C126(H126), C127(H127),
 C129(H129), C130(H130), C131(H131), C132(H132), C3S(H3S), C4S(H4S), C5S(H5S),
 C6S(H6S)
5.d Fitted hexagon refined as free rotating group:
 C107(C124,C123,C122,C121,C106), C128(C111,C110,C125,C126,C127), C1S(C2S,C3S,
 C4S,C5S,C6S)
;
_olex2_submission_special_instructions 'No special instructions were received'
_oxdiff_exptl_absorpt_empirical_details
;
Empirical correction (ABSPACK) includes:
- Absorption correction using spherical harmonics
- Frame scaling
;

loop_
_space_group_symop_operation_xyz
'x, y, z'
'-x, y+1/2, -z'

loop_
_atom_site_label
_atom_site_type_symbol
_atom_site_fract_x
_atom_site_fract_y
_atom_site_fract_z
_atom_site_U_iso_or_equiv
_atom_site_adp_type
_atom_site_occupancy
_atom_site_site_symmetry_order
_atom_site_calc_flag
_atom_site_refinement_flags_posn
_atom_site_refinement_flags_adp
_atom_site_disorder_assembly
_atom_site_disorder_group
Sn Sn 0.99978(12) 0.02212(15) 1.00009(12) 0.0368(2) Uani 1 1 d . U . .
Cl0A Cl 1.0654(5) 0.10866(19) 0.9118(5) 0.0517(12) Uani 1 1 d . U . .
Cl1A Cl 0.9303(5) -0.06368(18) 1.0871(5) 0.0493(11) Uani 1 1 d . U . .
N101 N 1.0881(15) 0.0433(6) 1.1723(13) 0.040(2) Uani 1 1 d . U . .
N102 N 1.1743(14) -0.0124(5) 0.9594(14) 0.036(2) Uani 1 1 d . U . .
N103 N 0.9195(13) 0.0022(5) 0.8190(13) 0.035(2) Uani 1 1 d . U . .
N104 N 0.8169(13) 0.0542(6) 1.0404(15) 0.038(2) Uani 1 1 d . U . .
N105 N 1.1162(15) -0.0406(5) 0.7481(13) 0.035(2) Uani 1 1 d . U . .
N106 N 0.6977(13) 0.0448(5) 0.8379(14) 0.037(2) Uani 1 1 d . U . .
N107 N 0.8889(15) 0.0813(5) 1.2641(14) 0.040(2) Uani 1 1 d . U . .
N108 N 1.3057(14) 0.0029(5) 1.1679(14) 0.037(2) Uani 1 1 d . U . .
C101 C 1.2944(17) -0.0155(7) 1.0437(17) 0.037(2) Uani 1 1 d . U . .
C102 C 1.3930(16) -0.0409(6) 0.9783(14) 0.041(2) Uani 1 1 d . U . .
C103 C 1.3360(13) -0.0542(6) 0.8561(14) 0.040(2) Uani 1 1 d . U . .
C104 C 1.2067(15) -0.0336(7) 0.8462(16) 0.0363(19) Uani 1 1 d . U . .
C105 C 0.9839(17) -0.0200(7) 0.7299(16) 0.0361(19) Uani 1 1 d . U . .
C107 C 0.7763(10) 0.0034(5) 0.6458(8) 0.039(2) Uani 1 1 d . U . .
C124 C 0.6782(9) 0.0137(5) 0.5482(11) 0.045(2) Uani 1 1 d G U . .
H124 H 0.597739 0.031374 0.565567 0.054 Uiso 1 1 calc R . . .
C123 C 0.6979(11) -0.0017(5) 0.4250(9) 0.051(3) Uani 1 1 d G U . .
H123 H 0.630828 0.005336 0.358217 0.061 Uiso 1 1 calc R . . .
C122 C 0.8156(12) -0.0275(5) 0.3995(8) 0.053(3) Uani 1 1 d G U . .
H122 H 0.829005 -0.038101 0.315318 0.063 Uiso 1 1 calc R . . .
C121 C 0.9136(10) -0.0379(5) 0.4972(10) 0.047(2) Uani 1 1 d G U . .
H121 H 0.994093 -0.055500 0.479768 0.056 Uiso 1 1 calc R . . .
C106 C 0.8940(9) -0.0224(5) 0.6204(9) 0.040(2) Uani 1 1 d G U . .
C108 C 0.7911(14) 0.0178(10) 0.7751(14) 0.0362(19) Uani 1 1 d . U . .
C109 C 0.7115(16) 0.0574(7) 0.9559(18) 0.0374(19) Uani 1 1 d . U . .
C112 C 0.8068(15) 0.0794(7) 1.1557(18) 0.038(2) Uani 1 1 d . U . .
C113 C 1.0097(19) 0.0670(7) 1.2668(17) 0.041(2) Uani 1 1 d . U . .
C114 C 1.0944(14) 0.0645(6) 1.3869(13) 0.040(2) Uani 1 1 d . U . .
C115 C 1.2193(14) 0.0422(6) 1.3601(13) 0.041(2) Uani 1 1 d . U . .
C116 C 1.2105(15) 0.0268(10) 1.2238(14) 0.038(2) Uani 1 1 d . U . .
C117 C 1.5274(17) -0.0540(7) 1.0157(15) 0.045(2) Uani 1 1 d . U . .
H117 H 1.567086 -0.045581 1.097835 0.055 Uiso 1 1 calc R . . .
C118 C 1.5980(14) -0.0794(7) 0.9293(16) 0.050(3) Uani 1 1 d . U . .
H118 H 1.688177 -0.089652 0.952527 0.061 Uiso 1 1 calc R . . .
C119 C 1.5401(14) -0.0910(6) 0.8048(15) 0.050(3) Uani 1 1 d . U . .
H119 H 1.594083 -0.107458 0.746121 0.060 Uiso 1 1 calc R . . .
C120 C 1.4051(15) -0.0789(6) 0.7661(14) 0.046(2) Uani 1 1 d . U . .
H120 H 1.365152 -0.087108 0.683944 0.055 Uiso 1 1 calc R . . .
C128 C 0.5805(10) 0.1197(5) 1.2317(10) 0.045(2) Uani 1 1 d . U . .
H128 H 0.617551 0.127361 1.315226 0.055 Uiso 1 1 calc R . . .
C111 C 0.6592(8) 0.0957(4) 1.1457(12) 0.040(2) Uani 1 1 d G U . .
C110 C 0.6049(11) 0.0845(5) 1.0236(11) 0.039(2) Uani 1 1 d G U . .
C125 C 0.4719(12) 0.0973(6) 0.9874(10) 0.046(2) Uani 1 1 d G U . .
H125 H 0.434825 0.089688 0.903917 0.055 Uiso 1 1 calc R . . .
C126 C 0.3932(9) 0.1214(5) 1.0734(12) 0.050(3) Uani 1 1 d G U . .
H126 H 0.302298 0.130136 1.048725 0.060 Uiso 1 1 calc R . . .
C127 C 0.4475(10) 0.1326(5) 1.1956(11) 0.051(3) Uani 1 1 d G U . .
H127 H 0.393659 0.148973 1.254379 0.061 Uiso 1 1 calc R . . .
C129 C 1.0742(17) 0.0814(6) 1.5108(15) 0.048(2) Uani 1 1 d . U . .
H129 H 0.991760 0.096447 1.531872 0.057 Uiso 1 1 calc R . . .
C130 C 1.1847(18) 0.0744(7) 1.6019(15) 0.054(3) Uani 1 1 d . U . .
H130 H 1.176275 0.085628 1.686551 0.065 Uiso 1 1 calc R . . .
C131 C 1.3018(17) 0.0523(7) 1.5731(15) 0.055(3) Uani 1 1 d . U . .
H131 H 1.372033 0.049308 1.638874 0.065 Uiso 1 1 calc R . . .
C132 C 1.3253(16) 0.0341(6) 1.4566(15) 0.047(3) Uani 1 1 d . U . .
H132 H 1.407028 0.017189 1.440361 0.057 Uiso 1 1 calc R . . .
Cl Cl 1.1188(7) 0.2086(4) 1.1949(6) 0.121(3) Uani 1 1 d . U A 1
Cl2A Cl 1.1171(8) 0.3353(4) 1.1917(8) 0.136(4) Uani 1 1 d . U A 1
C1S C 1.0056(7) 0.3007(6) 1.2771(6) 0.082(3) Uani 1 1 d . U A 1
C2S C 1.0165(7) 0.2462(6) 1.2708(6) 0.090(3) Uani 1 1 d G U A 1
C3S C 0.9317(10) 0.2144(5) 1.3359(9) 0.099(3) Uani 1 1 d G U A 1
H3S H 0.939164 0.177113 1.331591 0.119 Uiso 1 1 calc R . A 1
C4S C 0.8361(10) 0.2372(5) 1.4073(10) 0.106(3) Uani 1 1 d G U A 1
H4S H 0.778168 0.215502 1.451779 0.127 Uiso 1 1 calc R . A 1
C5S C 0.8252(9) 0.2918(5) 1.4136(9) 0.102(3) Uani 1 1 d G U A 1
H5S H 0.759835 0.307349 1.462384 0.123 Uiso 1 1 calc R . A 1
C6S C 0.9099(9) 0.3235(5) 1.3485(8) 0.091(3) Uani 1 1 d G U A 1
H6S H 0.902496 0.360809 1.352797 0.109 Uiso 1 1 calc R . A 1
Na21 Na 0.5405(5) 0.2704(3) 1.7364(4) 0.0869(19) Uani 1 1 d . U B -1
O203 O 0.4620(11) 0.2017(4) 1.5795(9) 0.202(5) Uani 1 1 d G U B -1
O202 O 0.6993(9) 0.1970(4) 1.7367(10) 0.190(5) Uani 1 1 d G U B -1
O204 O 0.7019(8) 0.3385(4) 1.6787(9) 0.146(4) Uani 1 1 d G U B -1
O205 O 0.4258(9) 0.3495(4) 1.6412(10) 0.163(4) Uani 1 1 d G U B -1
O201 O 0.4561(9) 0.2699(5) 1.9390(6) 0.194(4) Uani 1 1 d G U B -1
N202 N 0.2767(5) 0.2607(5) 1.7183(10) 0.191(4) Uani 1 1 d G U B -1
N201 N 0.7350(8) 0.2803(5) 1.9140(7) 0.175(4) Uani 1 1 d G U B -1
C210 C 0.2387(8) 0.2184(5) 1.6277(12) 0.197(5) Uani 1 1 d G U B -1
H21A H 0.221780 0.233742 1.541872 0.237 Uiso 1 1 calc R . B -1
H21B H 0.154297 0.201841 1.650869 0.237 Uiso 1 1 calc R . B -1
C209 C 0.3462(11) 0.1770(4) 1.6256(12) 0.202(5) Uani 1 1 d G U B -1
H20A H 0.368326 0.162826 1.711891 0.242 Uiso 1 1 calc R . B -1
H20B H 0.315134 0.147602 1.569139 0.242 Uiso 1 1 calc R . B -1
C208 C 0.5676(14) 0.1652(5) 1.5592(12) 0.199(5) Uani 1 1 d G U B -1
H20C H 0.628634 0.181158 1.500556 0.239 Uiso 1 1 calc R . B -1
H20D H 0.528075 0.133062 1.518132 0.239 Uiso 1 1 calc R . B -1
C207 C 0.6472(13) 0.1500(4) 1.6790(14) 0.194(5) Uani 1 1 d G U B -1
H20E H 0.589149 0.131526 1.736420 0.233 Uiso 1 1 calc R . B -1
H20F H 0.721557 0.126056 1.660451 0.233 Uiso 1 1 calc R . B -1
C206 C 0.7719(10) 0.1880(5) 1.8567(12) 0.186(5) Uani 1 1 d G U B -1
H20G H 0.841335 0.160551 1.848771 0.223 Uiso 1 1 calc R . B -1
H20H H 0.710044 0.175883 1.919314 0.223 Uiso 1 1 calc R . B -1
C205 C 0.8366(8) 0.2392(5) 1.8988(11) 0.182(4) Uani 1 1 d G U B -1
H20I H 0.890616 0.233901 1.980413 0.218 Uiso 1 1 calc R . B -1
H20J H 0.897972 0.250868 1.835305 0.218 Uiso 1 1 calc R . B -1
C211 C 0.7901(9) 0.3332(5) 1.8990(11) 0.165(4) Uani 1 1 d G U B -1
H21C H 0.874428 0.336619 1.954416 0.198 Uiso 1 1 calc R . B -1
H21D H 0.725534 0.359467 1.927435 0.198 Uiso 1 1 calc R . B -1
C212 C 0.8188(9) 0.3457(5) 1.7651(12) 0.154(4) Uani 1 1 d G U B -1
H21E H 0.849765 0.382675 1.760462 0.185 Uiso 1 1 calc R . B -1
H21F H 0.891848 0.322541 1.739827 0.185 Uiso 1 1 calc R . B -1
C213 C 0.6408(12) 0.3866(4) 1.6361(13) 0.143(4) Uani 1 1 d G U B -1
H21G H 0.702040 0.406322 1.584153 0.171 Uiso 1 1 calc R . B -1
H21H H 0.621597 0.408712 1.709498 0.171 Uiso 1 1 calc R . B -1
C214 C 0.5140(12) 0.3739(5) 1.5592(11) 0.153(4) Uani 1 1 d G U B -1
H21I H 0.472653 0.406523 1.522262 0.183 Uiso 1 1 calc R . B -1
H21J H 0.532085 0.349747 1.489067 0.183 Uiso 1 1 calc R . B -1
C215 C 0.2973(10) 0.3375(5) 1.5804(11) 0.174(4) Uani 1 1 d G U B -1
H21K H 0.306625 0.313862 1.507244 0.209 Uiso 1 1 calc R . B -1
H21L H 0.251883 0.370279 1.549148 0.209 Uiso 1 1 calc R . B -1
C216 C 0.2165(7) 0.3110(6) 1.6762(12) 0.184(4) Uani 1 1 d G U B -1
H21M H 0.211021 0.334497 1.750326 0.220 Uiso 1 1 calc R . B -1
H21N H 0.123937 0.304750 1.638241 0.220 Uiso 1 1 calc R . B -1
C204 C 0.2411(7) 0.2466(6) 1.8462(11) 0.193(4) Uani 1 1 d G U B -1
H20K H 0.260424 0.208734 1.861382 0.232 Uiso 1 1 calc R . B -1
H20L H 0.143360 0.251984 1.851036 0.232 Uiso 1 1 calc R . B -1
C203 C 0.3161(10) 0.2784(6) 1.9482(9) 0.195(4) Uani 1 1 d G U B -1
H20M H 0.294389 0.316280 1.937009 0.234 Uiso 1 1 calc R . B -1
H20N H 0.290421 0.267188 2.032581 0.234 Uiso 1 1 calc R . B -1
C202 C 0.5372(12) 0.2970(6) 2.0346(5) 0.187(4) Uani 1 1 d G U B -1
H20O H 0.500829 0.292048 2.118076 0.224 Uiso 1 1 calc R . B -1
H20P H 0.538361 0.335235 2.015590 0.224 Uiso 1 1 calc R . B -1
C201 C 0.6767(12) 0.2748(6) 2.0367(6) 0.181(4) Uani 1 1 d G U B -1
H20Q H 0.735132 0.293085 2.102824 0.217 Uiso 1 1 calc R . B -1
H20R H 0.674277 0.236951 2.059550 0.217 Uiso 1 1 calc R . B -1

loop_
_atom_site_aniso_label
_atom_site_aniso_U_11
_atom_site_aniso_U_22
_atom_site_aniso_U_33
_atom_site_aniso_U_23
_atom_site_aniso_U_13
_atom_site_aniso_U_12
Sn 0.0277(3) 0.0501(4) 0.0316(3) -0.0117(2) -0.0044(2) 0.0089(2)
Cl0A 0.043(2) 0.059(3) 0.053(3) -0.002(3) 0.003(2) 0.000(2)
Cl1A 0.050(3) 0.052(3) 0.045(3) -0.007(2) -0.001(2) 0.004(2)
N101 0.040(4) 0.044(4) 0.034(4) -0.009(4) 0.000(4) 0.007(4)
N102 0.033(4) 0.042(4) 0.033(4) -0.012(4) -0.005(3) -0.002(4)
N103 0.026(4) 0.047(4) 0.032(4) -0.008(4) -0.007(3) 0.005(3)
N104 0.024(4) 0.045(4) 0.044(4) -0.009(4) 0.005(3) 0.010(4)
N105 0.035(4) 0.040(4) 0.029(4) -0.009(3) -0.002(3) 0.002(3)
N106 0.026(4) 0.042(4) 0.042(4) -0.005(4) -0.010(3) 0.006(3)
N107 0.037(4) 0.043(4) 0.039(4) -0.008(4) 0.001(4) 0.008(4)
N108 0.035(4) 0.039(4) 0.037(4) -0.009(4) -0.002(4) -0.002(3)
C101 0.034(4) 0.039(4) 0.038(4) -0.006(3) -0.003(3) 0.000(3)
C102 0.034(4) 0.044(4) 0.043(4) -0.004(4) -0.001(3) 0.004(4)
C103 0.034(4) 0.044(4) 0.041(4) -0.006(4) 0.002(3) 0.005(4)
C104 0.032(4) 0.042(4) 0.034(4) -0.009(3) -0.002(3) 0.001(3)
C105 0.034(4) 0.043(4) 0.031(4) -0.009(3) -0.004(3) 0.000(3)
C107 0.035(4) 0.046(4) 0.033(4) -0.007(4) -0.010(3) -0.001(3)
C124 0.044(5) 0.052(5) 0.034(4) -0.008(4) -0.016(4) 0.001(4)
C123 0.053(5) 0.060(5) 0.035(5) -0.003(4) -0.018(4) -0.002(5)
C122 0.058(5) 0.065(5) 0.033(5) -0.006(5) -0.012(4) -0.004(5)
C121 0.047(5) 0.059(5) 0.033(4) -0.009(4) -0.005(4) -0.005(4)
C106 0.038(4) 0.048(4) 0.033(4) -0.007(4) -0.005(3) -0.004(4)
C108 0.028(4) 0.044(4) 0.035(4) -0.006(4) -0.010(3) 0.003(3)
C109 0.026(3) 0.040(4) 0.046(4) -0.005(4) 0.001(3) 0.007(3)
C112 0.026(4) 0.043(4) 0.045(4) -0.006(3) 0.004(3) 0.007(3)
C113 0.042(4) 0.043(4) 0.037(4) -0.007(3) 0.002(3) 0.005(3)
C114 0.041(4) 0.045(4) 0.036(4) -0.007(4) 0.004(3) 0.001(4)
C115 0.041(4) 0.045(4) 0.036(4) -0.008(4) 0.001(3) 0.000(4)
C116 0.037(4) 0.042(4) 0.035(4) -0.008(4) -0.001(3) 0.001(4)
C117 0.033(4) 0.051(5) 0.052(5) -0.006(4) -0.001(4) 0.011(4)
C118 0.033(5) 0.058(5) 0.061(5) -0.007(5) 0.005(4) 0.011(4)
C119 0.035(5) 0.060(5) 0.056(5) -0.013(5) 0.010(4) 0.012(4)
C120 0.037(4) 0.053(5) 0.048(5) -0.013(4) 0.008(4) 0.008(4)
C128 0.031(4) 0.048(5) 0.058(5) -0.010(4) 0.005(4) 0.000(4)
C111 0.027(4) 0.041(4) 0.051(4) -0.007(4) 0.004(4) 0.002(3)
C110 0.028(4) 0.039(4) 0.052(4) -0.007(4) 0.003(3) 0.000(3)
C125 0.032(4) 0.045(5) 0.061(5) -0.007(4) 0.002(4) -0.001(4)
C126 0.032(5) 0.049(5) 0.069(6) -0.008(5) 0.004(4) 0.002(4)
C127 0.033(5) 0.052(5) 0.068(6) -0.011(5) 0.008(4) 0.002(4)
C129 0.052(5) 0.056(5) 0.036(5) -0.014(4) 0.007(4) 0.003(4)
C130 0.060(5) 0.062(5) 0.041(5) -0.015(5) 0.003(4) 0.003(5)
C131 0.057(5) 0.061(5) 0.044(5) -0.010(4) -0.007(4) 0.000(5)
C132 0.048(5) 0.053(5) 0.040(5) -0.009(4) -0.006(4) 0.001(4)
Cl 0.126(6) 0.103(5) 0.140(6) -0.015(5) 0.041(5) 0.058(5)
Cl2A 0.125(8) 0.120(7) 0.172(9) 0.031(7) 0.059(7) -0.024(6)
C1S 0.095(5) 0.065(5) 0.090(5) -0.013(5) 0.035(5) 0.003(5)
C2S 0.101(5) 0.073(4) 0.099(5) -0.012(5) 0.033(4) 0.010(5)
C3S 0.113(6) 0.080(5) 0.109(6) -0.011(5) 0.037(5) 0.005(5)
C4S 0.121(6) 0.087(6) 0.116(6) -0.013(5) 0.043(5) 0.003(5)
C5S 0.117(6) 0.082(5) 0.114(6) -0.013(5) 0.046(5) 0.002(5)
C6S 0.105(6) 0.070(5) 0.103(5) -0.012(5) 0.040(5) 0.002(5)
Na21 0.150(5) 0.042(2) 0.073(3) 0.018(5) 0.032(3) 0.016(7)
O203 0.207(7) 0.192(7) 0.209(7) -0.007(6) 0.023(6) -0.005(6)
O202 0.192(7) 0.172(7) 0.207(7) -0.005(6) 0.025(6) 0.001(6)
O204 0.150(6) 0.138(6) 0.151(6) 0.004(6) 0.010(5) -0.005(6)
O205 0.159(7) 0.159(6) 0.172(7) 0.008(6) 0.016(6) -0.005(6)
O201 0.189(7) 0.189(6) 0.205(7) 0.000(6) 0.023(6) 0.001(6)
N202 0.188(6) 0.186(6) 0.198(6) -0.001(5) 0.014(5) -0.005(5)
N201 0.173(6) 0.164(6) 0.187(6) 0.004(5) 0.006(5) 0.003(5)
C210 0.197(7) 0.190(7) 0.205(7) -0.003(6) 0.015(6) -0.006(6)
C209 0.204(7) 0.193(7) 0.209(7) -0.005(6) 0.018(6) -0.006(6)
C208 0.203(7) 0.188(7) 0.209(7) -0.008(6) 0.026(6) -0.002(6)
C207 0.197(7) 0.178(7) 0.208(7) -0.008(6) 0.027(6) 0.001(6)
C206 0.185(7) 0.170(7) 0.203(7) -0.002(6) 0.020(6) 0.004(6)
C205 0.179(6) 0.169(6) 0.196(7) 0.001(6) 0.011(6) 0.004(6)
C211 0.163(6) 0.155(6) 0.175(6) 0.003(6) 0.004(6) -0.002(6)
C212 0.155(6) 0.146(6) 0.161(6) -0.002(6) 0.005(6) -0.004(6)
C213 0.149(6) 0.134(6) 0.146(6) 0.007(6) 0.017(6) -0.008(6)
C214 0.154(7) 0.148(6) 0.158(7) 0.010(6) 0.019(6) -0.008(6)
C215 0.170(7) 0.170(7) 0.182(7) 0.008(6) 0.012(6) -0.007(6)
C216 0.179(6) 0.181(6) 0.191(6) 0.004(6) 0.015(6) -0.007(6)
C204 0.189(7) 0.191(7) 0.200(7) -0.001(6) 0.018(6) -0.001(6)
C203 0.191(7) 0.191(7) 0.204(7) 0.001(6) 0.023(6) 0.000(6)
C202 0.184(7) 0.183(7) 0.195(7) -0.001(6) 0.019(6) 0.002(6)
C201 0.178(6) 0.173(6) 0.190(6) 0.002(6) 0.010(6) 0.003(6)

loop_
_atom_type_symbol
_atom_type_description
_atom_type_scat_dispersion_real
_atom_type_scat_dispersion_imag
_atom_type_scat_source
C C 0.0033 0.0016 'International Tables Vol C Tables 4.2.6.8 and 6.1.1.4'
H H 0.0000 0.0000 'International Tables Vol C Tables 4.2.6.8 and 6.1.1.4'
Cl Cl 0.1484 0.1585 'International Tables Vol C Tables 4.2.6.8 and 6.1.1.4'
N N 0.0061 0.0033 'International Tables Vol C Tables 4.2.6.8 and 6.1.1.4'
Na Na 0.0362 0.0249 'International Tables Vol C Tables 4.2.6.8 and 6.1.1.4'
O O 0.0106 0.0060 'International Tables Vol C Tables 4.2.6.8 and 6.1.1.4'
Sn Sn -0.6537 1.4246 'International Tables Vol C Tables 4.2.6.8 and 6.1.1.4'

loop_
_exptl_crystal_face_index_h
_exptl_crystal_face_index_k
_exptl_crystal_face_index_l
_exptl_crystal_face_perp_dist
0 -3 -5 0.0616
-1 0 5 0.0779
5 -1 1 0.1128
-5 4 5 0.1056
-4 -5 1 0.1466
0 1 0 0.0639
0 -1 0 0.0557
-2 5 0 0.0911

loop_
_geom_angle_atom_site_label_1
_geom_angle_atom_site_label_2
_geom_angle_atom_site_label_3
_geom_angle
Cl1A Sn Cl0A 179.0(2)
N101 Sn Cl0A 89.7(4)
N101 Sn Cl1A 90.8(4)
N101 Sn N103 176.6(7)
N101 Sn N104 92.1(6)
N102 Sn Cl0A 92.5(4)
N102 Sn Cl1A 88.3(5)
N102 Sn N101 89.3(6)
N102 Sn N103 88.5(5)
N102 Sn N104 177.4(7)
N103 Sn Cl0A 87.8(4)
N103 Sn Cl1A 91.7(4)
N104 Sn Cl0A 89.7(5)
N104 Sn Cl1A 89.5(4)
N104 Sn N103 90.3(6)
C113 N101 Sn 120.6(11)
C116 N101 Sn 125.9(11)
C116 N101 C113 111.6(14)
C101 N102 Sn 125.4(11)
C104 N102 Sn 128.4(11)
C104 N102 C101 106.0(14)
C105 N103 Sn 126.3(11)
C105 N103 C108 112.1(13)
C108 N103 Sn 121.1(10)
C109 N104 Sn 123.3(12)
C109 N104 C112 117.0(14)
C112 N104 Sn 119.2(11)
C104 N105 C105 128.5(14)
C109 N106 C108 124.8(13)
C113 N107 C112 121.5(15)
C116 N108 C101 125.2(14)
N108 C101 N102 124.6(15)
N108 C101 C102 127.8(15)
C102 C101 N102 107.6(15)
C101 C102 C103 108.4(13)
C101 C102 C117 131.3(14)
C117 C102 C103 120.4(11)
C104 C103 C102 106.4(12)
C120 C103 C102 123.9(11)
C120 C103 C104 129.5(14)
N102 C104 C103 111.3(14)
N105 C104 N102 122.6(14)
N105 C104 C103 125.2(15)
N103 C105 N105 124.5(14)
N103 C105 C106 107.0(13)
C106 C105 N105 128.4(14)
C124 C107 C106 120.0
C124 C107 C108 133.2(10)
C106 C107 C108 106.6(9)
C107 C124 H124 120.0
C107 C124 C123 120.0
C123 C124 H124 120.0
C124 C123 H123 120.0
C122 C123 C124 120.0
C122 C123 H123 120.0
C123 C122 H122 120.0
C121 C122 C123 120.0
C121 C122 H122 120.0
C122 C121 H121 120.0
C122 C121 C106 120.0
C106 C121 H121 120.0
C107 C106 C105 108.2(10)
C121 C106 C105 130.9(10)
C121 C106 C107 120.0
N103 C108 C107 105.8(13)
N106 C108 N103 128.9(13)
N106 C108 C107 125.2(13)
N104 C109 C110 105.2(15)
N106 C109 N104 131.0(16)
N106 C109 C110 123.6(14)
N104 C112 C111 101.7(13)
N107 C112 N104 132.7(14)
N107 C112 C111 124.3(14)
N101 C113 C114 105.9(14)
N107 C113 N101 132.4(16)
N107 C113 C114 121.1(15)
C115 C114 C113 107.3(12)
C129 C114 C113 132.5(14)
C129 C114 C115 120.1(11)
C114 C115 C116 108.3(13)
C114 C115 C132 121.8(11)
C132 C115 C116 129.7(13)
N101 C116 C115 106.7(14)
N108 C116 N101 128.5(14)
N108 C116 C115 124.8(14)
C102 C117 H117 121.4
C118 C117 C102 117.2(12)
C118 C117 H117 121.4
C117 C118 H118 119.1
C117 C118 C119 121.7(12)
C119 C118 H118 119.1
C118 C119 H119 119.0
C120 C119 C118 121.9(11)
C120 C119 H119 119.0
C103 C120 C119 114.9(12)
C103 C120 H120 122.6
C119 C120 H120 122.6
C111 C128 H128 120.0
C111 C128 C127 120.0
C127 C128 H128 120.0
C128 C111 C112 131.8(10)
C110 C111 C112 108.1(10)
C110 C111 C128 120.0
C111 C110 C109 107.4(10)
C111 C110 C125 120.0
C125 C110 C109 132.5(10)
C110 C125 H125 120.0
C126 C125 C110 120.0
C126 C125 H125 120.0
C125 C126 H126 120.0
C125 C126 C127 120.0
C127 C126 H126 120.0
C128 C127 H127 120.0
C126 C127 C128 120.0
C126 C127 H127 120.0
C114 C129 H129 122.2
C114 C129 C130 115.7(12)
C130 C129 H129 122.2
C129 C130 H130 118.7
C131 C130 C129 122.5(12)
C131 C130 H130 118.7
C130 C131 H131 117.9
C130 C131 C132 124.2(13)
C132 C131 H131 117.9
C115 C132 H132 122.2
C131 C132 C115 115.6(13)
C131 C132 H132 122.2
C2S C1S Cl2A 115.1(8)
C2S C1S C6S 120.0
C6S C1S Cl2A 124.9(8)
C1S C2S Cl 130.6(8)
C3S C2S Cl 109.4(8)
C3S C2S C1S 120.0
C2S C3S H3S 120.0
C4S C3S C2S 120.0
C4S C3S H3S 120.0
C3S C4S H4S 120.0
C3S C4S C5S 120.0
C5S C4S H4S 120.0
C4S C5S H5S 120.0
C4S C5S C6S 120.0
C6S C5S H5S 120.0
C1S C6S H6S 120.0
C5S C6S C1S 120.0
C5S C6S H6S 120.0
O203 Na21 N202 68.1
O203 Na21 N201 136.5
O202 Na21 O203 68.8
O202 Na21 O204 95.5
O202 Na21 O205 153.3
O202 Na21 N202 125.0
O202 Na21 N201 68.1
O204 Na21 O203 120.1
O204 Na21 O205 67.9
O204 Na21 N202 135.6
O204 Na21 N201 69.4
O205 Na21 O203 100.6
O205 Na21 N202 67.7
O205 Na21 N201 120.5
O201 Na21 O203 119.0
O201 Na21 O202 105.9
O201 Na21 O204 120.9
O201 Na21 O205 100.7
O201 Na21 N202 68.8
O201 Na21 N201 69.2
N201 Na21 N202 138.1
C209 O203 Na21 107.4
C208 O203 Na21 110.9
C208 O203 C209 113.0
C207 O202 Na21 115.1
C207 O202 C206 112.8
C206 O202 Na21 114.0
C212 O204 Na21 116.4
C213 O204 Na21 114.0
C213 O204 C212 113.5
C214 O205 Na21 108.2
C215 O205 Na21 112.4
C215 O205 C214 113.3
C203 O201 Na21 119.0
C202 O201 Na21 114.7
C202 O201 C203 112.6
C210 N202 Na21 108.6
C210 N202 C204 110.8
C216 N202 Na21 108.9
C216 N202 C210 111.0
C216 N202 C204 111.6
C204 N202 Na21 105.7
C205 N201 Na21 109.4
C211 N201 Na21 105.9
C211 N201 C205 111.7
C211 N201 C201 111.2
C201 N201 Na21 107.6
C201 N201 C205 110.8
N202 C210 H21A 109.2
N202 C210 H21B 109.2
N202 C210 C209 111.9
H21A C210 H21B 107.9
C209 C210 H21A 109.2
C209 C210 H21B 109.2
O203 C209 C210 107.2
O203 C209 H20A 110.3
O203 C209 H20B 110.3
C210 C209 H20A 110.3
C210 C209 H20B 110.3
H20A C209 H20B 108.5
O203 C208 H20C 109.0
O203 C208 H20D 109.0
O203 C208 C207 112.8
H20C C208 H20D 107.8
C207 C208 H20C 109.0
C207 C208 H20D 109.0
O202 C207 C208 107.4
O202 C207 H20E 110.2
O202 C207 H20F 110.2
C208 C207 H20E 110.2
C208 C207 H20F 110.2
H20E C207 H20F 108.5
O202 C206 H20G 110.2
O202 C206 H20H 110.2
O202 C206 C205 107.4
H20G C206 H20H 108.5
C205 C206 H20G 110.2
C205 C206 H20H 110.2
N201 C205 C206 111.2
N201 C205 H20I 109.4
N201 C205 H20J 109.4
C206 C205 H20I 109.4
C206 C205 H20J 109.4
H20I C205 H20J 108.0
N201 C211 H21C 108.9
N201 C211 H21D 108.9
N201 C211 C212 113.4
H21C C211 H21D 107.7
C212 C211 H21C 108.9
C212 C211 H21D 108.9
O204 C212 C211 111.6
O204 C212 H21E 109.3
O204 C212 H21F 109.3
C211 C212 H21E 109.3
C211 C212 H21F 109.3
H21E C212 H21F 108.0
O204 C213 H21G 110.0
O204 C213 H21H 110.0
O204 C213 C214 108.3
H21G C213 H21H 108.4
C214 C213 H21G 110.0
C214 C213 H21H 110.0
O205 C214 C213 107.5
O205 C214 H21I 110.2
O205 C214 H21J 110.2
C213 C214 H21I 110.2
C213 C214 H21J 110.2
H21I C214 H21J 108.5
O205 C215 H21K 110.2
O205 C215 H21L 110.2
O205 C215 C216 107.7
H21K C215 H21L 108.5
C216 C215 H21K 110.2
C216 C215 H21L 110.2
N202 C216 C215 111.5
N202 C216 H21M 109.3
N202 C216 H21N 109.3
C215 C216 H21M 109.3
C215 C216 H21N 109.3
H21M C216 H21N 108.0
N202 C204 H20K 109.0
N202 C204 H20L 109.0
N202 C204 C203 112.8
H20K C204 H20L 107.8
C203 C204 H20K 109.0
C203 C204 H20L 109.0
O201 C203 C204 107.8
O201 C203 H20M 110.2
O201 C203 H20N 110.2
C204 C203 H20M 110.2
C204 C203 H20N 110.2
H20M C203 H20N 108.5
O201 C202 H20O 110.2
O201 C202 H20P 110.2
O201 C202 C201 107.7
H20O C202 H20P 108.5
C201 C202 H20O 110.2
C201 C202 H20P 110.2
N201 C201 C202 112.5
N201 C201 H20Q 109.1
N201 C201 H20R 109.1
C202 C201 H20Q 109.1
C202 C201 H20R 109.1
H20Q C201 H20R 107.8

loop_
_geom_bond_atom_site_label_1
_geom_bond_atom_site_label_2
_geom_bond_distance
Sn Cl0A 2.494(6)
Sn Cl1A 2.483(6)
Sn N101 2.032(14)
Sn N102 2.026(14)
Sn N103 2.079(13)
Sn N104 2.073(12)
N101 C113 1.45(2)
N101 C116 1.36(2)
N102 C101 1.44(2)
N102 C104 1.38(2)
N103 C105 1.31(2)
N103 C108 1.385(18)
N104 C109 1.33(2)
N104 C112 1.39(2)
N105 C104 1.33(2)
N105 C105 1.42(2)
N106 C108 1.37(2)
N106 C109 1.29(2)
N107 C112 1.36(2)
N107 C113 1.26(2)
N108 C101 1.39(2)
N108 C116 1.31(2)
C101 C102 1.40(2)
C102 C103 1.412(17)
C102 C117 1.408(16)
C103 C104 1.39(2)
C103 C120 1.371(16)
C105 C106 1.409(18)
C107 C124 1.3900
C107 C106 1.3900
C107 C108 1.413(17)
C124 H124 0.9500
C124 C123 1.3900
C123 H123 0.9500
C123 C122 1.3900
C122 H122 0.9500
C122 C121 1.3900
C121 H121 0.9500
C121 C106 1.3900
C109 C110 1.497(18)
C112 C111 1.525(17)
C113 C114 1.47(2)
C114 C115 1.418(17)
C114 C129 1.408(16)
C115 C116 1.49(2)
C115 C132 1.425(17)
C117 H117 0.9500
C117 C118 1.360(18)
C118 H118 0.9500
C118 C119 1.427(19)
C119 H119 0.9500
C119 C120 1.410(18)
C120 H120 0.9500
C128 H128 0.9500
C128 C111 1.3900
C128 C127 1.3900
C111 C110 1.3900
C110 C125 1.3900
C125 H125 0.9500
C125 C126 1.3900
C126 H126 0.9500
C126 C127 1.3900
C127 H127 0.9500
C129 H129 0.9500
C129 C130 1.42(2)
C130 H130 0.9500
C130 C131 1.35(2)
C131 H131 0.9500
C131 C132 1.354(19)
C132 H132 0.9500
Cl C2S 1.652(11)
Cl2A C1S 1.729(12)
C1S C2S 1.3900
C1S C6S 1.3900
C2S C3S 1.3900
C3S H3S 0.9500
C3S C4S 1.3900
C4S H4S 0.9500
C4S C5S 1.3900
C5S H5S 0.9500
C5S C6S 1.3900
C6S H6S 0.9500
Na21 O203 2.4874
Na21 O202 2.4430
Na21 O204 2.4711
Na21 O205 2.4828
Na21 O201 2.3658
Na21 N202 2.6353
Na21 N201 2.6030
O203 C209 1.4338
O203 C208 1.4335
O202 C207 1.4204
O202 C206 1.4291
O204 C212 1.4348
O204 C213 1.4211
O205 C214 1.4265
O205 C215 1.4209
O201 C203 1.4247
O201 C202 1.4208
N202 C210 1.4672
N202 C216 1.4645
N202 C204 1.4709
N201 C205 1.4715
N201 C211 1.4648
N201 C201 1.4710
C210 H21A 0.9900
C210 H21B 0.9900
C210 C209 1.5027
C209 H20A 0.9900
C209 H20B 0.9900
C208 H20C 0.9900
C208 H20D 0.9900
C208 C207 1.4921
C207 H20E 0.9900
C207 H20F 0.9900
C206 H20G 0.9900
C206 H20H 0.9900
C206 C205 1.5021
C205 H20I 0.9900
C205 H20J 0.9900
C211 H21C 0.9900
C211 H21D 0.9900
C211 C212 1.5007
C212 H21E 0.9900
C212 H21F 0.9900
C213 H21G 0.9900
C213 H21H 0.9900
C213 C214 1.4837
C214 H21I 0.9900
C214 H21J 0.9900
C215 H21K 0.9900
C215 H21L 0.9900
C215 C216 1.5043
C216 H21M 0.9900
C216 H21N 0.9900
C204 H20K 0.9900
C204 H20L 0.9900
C204 C203 1.4981
C203 H20M 0.9900
C203 H20N 0.9900
C202 H20O 0.9900
C202 H20P 0.9900
C202 C201 1.5009
C201 H20Q 0.9900
C201 H20R 0.9900

loop_
_twin_individual_id
_twin_individual_mass_fraction_refined
1 0.53(11)
2 0.47(11)
